data_7240776
loop_
_publ_author_name
'Matsuo, Takumi'
'R\"ossiger, Carina'
'Herr, Jasmin'
'G\"ottlich, Richard'
'Schlettwein, Derck'
'Mizuno, Hitoshi'
'Sasaki, Fumio'
'Yanagi, Hisao'

_publ_section_title
;
 Synthesis and characterization of methoxy- or cyano-substituted
 thiophene/phenylene co-oligomers for lasing application
;
_journal_issue 40
_journal_name_full 'RSC Advances'
_journal_page_first 24057
_journal_page_last 24062
_journal_paper_doi 10.1039/D0RA04742B
_journal_volume 10
_journal_year 2020
_chemical_formula_moiety 'C38 H22 N2 S3'
_chemical_formula_sum 'C38 H22 N2 S3'
_chemical_formula_weight 602.79
_space_group_crystal_system triclinic
_space_group_IT_number 2
_space_group_name_Hall '-P 1'
_space_group_name_H-M_alt 'P -1'
_atom_sites_solution_hydrogens geom
_atom_sites_solution_primary direct
_atom_sites_solution_secondary difmap
_audit_update_record
;
2020-03-22 deposited with the CCDC.	2020-06-12 downloaded from the CCDC.
;
_cell_angle_alpha 82.727(8)
_cell_angle_beta 87.506(8)
_cell_angle_gamma 89.924(7)
_cell_formula_units_Z 4
_cell_length_a 9.486(4)
_cell_length_b 14.918(6)
_cell_length_c 19.581(9)
_cell_measurement_reflns_used 820
_cell_measurement_temperature 123
_cell_measurement_theta_max 24.48
_cell_measurement_theta_min 2.56
_cell_volume 2746(2)
_computing_cell_refinement 'RAPID AUTO'
_computing_data_collection 'RAPID AUTO (Rigaku, ????)'
_computing_data_reduction 'RAPID AUTO'
_computing_molecular_graphics 'CrystalStructure 4.3'
_computing_publication_material 'CrystalStructure 4.3 (Rigaku, 2019)'
_computing_structure_refinement 'SHELXL Version 2018/3 (Sheldrick, 2008)'
_computing_structure_solution 'SHELXT Version 2018/2 (Sheldrick, 2014)'
_diffrn_ambient_temperature 123
_diffrn_detector_area_resol_mean 10.000
_diffrn_measured_fraction_theta_full 0.999
_diffrn_measured_fraction_theta_max 0.999
_diffrn_measurement_device_type 'Rigaku R-AXIS RAPID'
_diffrn_measurement_method \w
_diffrn_radiation_type 'Mo K\a'
_diffrn_radiation_wavelength 0.71075
_diffrn_reflns_av_R_equivalents 0.2330
_diffrn_reflns_av_unetI/netI 0.2135
_diffrn_reflns_Laue_measured_fraction_full 0.999
_diffrn_reflns_Laue_measured_fraction_max 0.999
_diffrn_reflns_limit_h_max 10
_diffrn_reflns_limit_h_min -11
_diffrn_reflns_limit_k_max 17
_diffrn_reflns_limit_k_min -17
_diffrn_reflns_limit_l_max 22
_diffrn_reflns_limit_l_min -22
_diffrn_reflns_number 33715
_diffrn_reflns_point_group_measured_fraction_full 0.999
_diffrn_reflns_point_group_measured_fraction_max 0.999
_diffrn_reflns_theta_full 24.399
_diffrn_reflns_theta_max 24.399
_diffrn_reflns_theta_min 2.350
_diffrn_standards_number 0
_exptl_absorpt_coefficient_mu 0.304
_exptl_absorpt_correction_T_max 0.997
_exptl_absorpt_correction_T_min 0.365
_exptl_absorpt_correction_type multi-scan
_exptl_absorpt_process_details 'ABSCOR (Rigaku, 1995)'
_exptl_crystal_colour yellow
_exptl_crystal_density_diffrn 1.458
_exptl_crystal_density_method 'not measured'
_exptl_crystal_description platelet
_exptl_crystal_F_000 1248.00
_exptl_crystal_size_max 0.100
_exptl_crystal_size_mid 0.050
_exptl_crystal_size_min 0.010
_refine_diff_density_max 0.47
_refine_diff_density_min -0.42
_refine_ls_extinction_method none
_refine_ls_goodness_of_fit_ref 0.925
_refine_ls_hydrogen_treatment constr
_refine_ls_number_parameters 775
_refine_ls_number_reflns 9020
_refine_ls_number_restraints 0
_refine_ls_R_factor_all 0.2070
_refine_ls_R_factor_gt 0.0861
_refine_ls_shift/su_max 0.001
_refine_ls_structure_factor_coef Fsqd
_refine_ls_weighting_details 'w = 1/[\s^2^(Fo^2^)+(0.0607P)^2^] where P=(Fo^2^+2Fc^2^)/3'
_refine_ls_weighting_scheme calc
_refine_ls_wR_factor_gt 0.1615
_refine_ls_wR_factor_ref 0.2189
_reflns_Friedel_coverage 0.000
_reflns_number_gt 3581
_reflns_number_total 9020
_reflns_threshold_expression F^2^>2.0\s(F^2^)
_cod_data_source_file d0ra04742b1.cif
_cod_data_source_block BP3T-CN
_cod_depositor_comments 'Adding full bibliography for 7240775--7240776.cif.'
_cod_database_code 7240776

loop_
_space_group_symop_id
_space_group_symop_operation_xyz
1 +X,+Y,+Z
2 -X,-Y,-Z

loop_
_atom_site_label
_atom_site_type_symbol
_atom_site_fract_x
_atom_site_fract_y
_atom_site_fract_z
_atom_site_U_iso_or_equiv
_atom_site_adp_type
_atom_site_occupancy
_atom_site_site_symmetry_order
_atom_site_calc_flag
_atom_site_refinement_flags_posn
_atom_site_refinement_flags_adp
_atom_site_refinement_flags_occupancy
_atom_site_disorder_assembly
_atom_site_disorder_group
S1 S 0.70175(17) 0.19889(12) 1.03707(10) 0.0452(5) Uani 1 1 d . . . . .
S2 S 0.66521(17) 0.09958(12) 0.83801(10) 0.0450(5) Uani 1 1 d . . . . .
S3 S 0.81707(18) 0.46835(12) 1.08196(10) 0.0474(5) Uani 1 1 d . . . . .
S4 S 0.13461(17) 0.23786(13) 1.01928(10) 0.0481(6) Uani 1 1 d . . . . .
S5 S 0.25429(17) 0.07130(13) 0.85877(10) 0.0474(6) Uani 1 1 d . . . . .
S6 S 0.39050(17) 0.43955(13) 1.10176(10) 0.0479(6) Uani 1 1 d . . . . .
N1 N 0.6323(7) -0.4563(5) 0.4366(4) 0.071(2) Uani 1 1 d . . . . .
N2 N 1.0828(7) 1.0581(4) 1.4336(4) 0.063(2) Uani 1 1 d . . . . .
N3 N 0.1301(7) -0.4510(5) 0.4404(4) 0.075(2) Uani 1 1 d . . . . .
N4 N 0.6492(6) 1.0287(5) 1.4569(3) 0.062(2) Uani 1 1 d . . . . .
C1 C 0.7064(6) 0.1950(5) 0.9495(4) 0.0417(19) Uani 1 1 d . . . . .
C2 C 0.7486(6) 0.2773(5) 0.9149(4) 0.0395(18) Uani 1 1 d . . . . .
H2 H 0.759585 0.288828 0.866103 0.047 Uiso 1 1 calc R U . . .
C3 C 0.7737(6) 0.3420(4) 0.9583(4) 0.0363(17) Uani 1 1 d . . . . .
H3 H 0.803121 0.401972 0.941888 0.044 Uiso 1 1 calc R U . . .
C4 C 0.7521(6) 0.3113(4) 1.0262(4) 0.0381(18) Uani 1 1 d . . . . .
C5 C 0.6746(6) 0.1095(5) 0.9248(4) 0.046(2) Uani 1 1 d . . . . .
C6 C 0.6536(6) 0.0278(5) 0.9642(4) 0.0372(18) Uani 1 1 d . . . . .
H6 H 0.655655 0.018972 1.013033 0.045 Uiso 1 1 calc R U . . .
C7 C 0.6287(6) -0.0414(5) 0.9242(4) 0.0397(18) Uani 1 1 d . . . . .
H7 H 0.610039 -0.101829 0.944130 0.048 Uiso 1 1 calc R U . . .
C8 C 0.6329(6) -0.0167(5) 0.8554(4) 0.0396(19) Uani 1 1 d . . . . .
C9 C 0.6219(6) -0.0732(5) 0.8003(4) 0.0411(19) Uani 1 1 d . . . . .
C10 C 0.6114(6) -0.1661(5) 0.8156(4) 0.0431(19) Uani 1 1 d . . . . .
H10 H 0.605255 -0.191839 0.862578 0.052 Uiso 1 1 calc R U . . .
C11 C 0.6096(6) -0.2223(5) 0.7657(4) 0.0414(18) Uani 1 1 d . . . . .
H11 H 0.601827 -0.285738 0.778642 0.050 Uiso 1 1 calc R U . . .
C12 C 0.6189(6) -0.1877(5) 0.6961(4) 0.0406(19) Uani 1 1 d . . . . .
C13 C 0.6252(6) -0.0930(5) 0.6797(4) 0.0457(19) Uani 1 1 d . . . . .
H13 H 0.627557 -0.067178 0.632753 0.055 Uiso 1 1 calc R U . . .
C14 C 0.6280(6) -0.0371(5) 0.7309(4) 0.0387(18) Uani 1 1 d . . . . .
H14 H 0.634025 0.026487 0.718665 0.046 Uiso 1 1 calc R U . . .
C15 C 0.6224(6) -0.2472(5) 0.6396(4) 0.046(2) Uani 1 1 d . . . . .
C16 C 0.5900(7) -0.3390(5) 0.6556(4) 0.056(2) Uani 1 1 d . . . . .
H16 H 0.565470 -0.362864 0.701883 0.067 Uiso 1 1 calc R U . . .
C17 C 0.5933(7) -0.3950(5) 0.6052(4) 0.059(2) Uani 1 1 d . . . . .
H17 H 0.572204 -0.457465 0.616806 0.071 Uiso 1 1 calc R U . . .
C18 C 0.6271(7) -0.3609(6) 0.5377(4) 0.059(2) Uani 1 1 d . . . . .
C19 C 0.6596(7) -0.2695(5) 0.5207(4) 0.056(2) Uani 1 1 d . . . . .
H19 H 0.682343 -0.245155 0.474359 0.067 Uiso 1 1 calc R U . . .
C20 C 0.6581(7) -0.2155(5) 0.5726(4) 0.049(2) Uani 1 1 d . . . . .
H20 H 0.682896 -0.153531 0.561441 0.059 Uiso 1 1 calc R U . . .
C21 C 0.6301(8) -0.4160(6) 0.4814(5) 0.063(2) Uani 1 1 d . . . . .
C22 C 0.7657(6) 0.3569(4) 1.0877(4) 0.0399(18) Uani 1 1 d . . . . .
C23 C 0.7405(6) 0.3199(5) 1.1532(4) 0.0438(19) Uani 1 1 d . . . . .
H23 H 0.711280 0.259009 1.165949 0.053 Uiso 1 1 calc R U . . .
C24 C 0.7621(6) 0.3810(5) 1.2010(4) 0.046(2) Uani 1 1 d . . . . .
H24 H 0.746611 0.366080 1.249343 0.056 Uiso 1 1 calc R U . . .
C25 C 0.8074(6) 0.4637(5) 1.1705(4) 0.046(2) Uani 1 1 d . . . . .
C26 C 0.8467(6) 0.5416(5) 1.2054(4) 0.047(2) Uani 1 1 d . . . . .
C27 C 0.8379(7) 0.5373(5) 1.2768(4) 0.050(2) Uani 1 1 d . . . . .
H27 H 0.802712 0.483442 1.303010 0.060 Uiso 1 1 calc R U . . .
C28 C 0.8774(7) 0.6066(5) 1.3108(4) 0.052(2) Uani 1 1 d . . . . .
H28 H 0.869430 0.600154 1.359747 0.062 Uiso 1 1 calc R U . . .
C29 C 0.9300(6) 0.6879(5) 1.2742(4) 0.0444(19) Uani 1 1 d . . . . .
C30 C 0.9377(6) 0.6923(5) 1.2042(4) 0.0443(19) Uani 1 1 d . . . . .
H30 H 0.971727 0.746402 1.177862 0.053 Uiso 1 1 calc R U . . .
C31 C 0.8989(6) 0.6224(5) 1.1700(4) 0.0406(18) Uani 1 1 d . . . . .
H31 H 0.907701 0.629164 1.121147 0.049 Uiso 1 1 calc R U . . .
C32 C 0.9688(6) 0.7649(5) 1.3113(4) 0.0447(19) Uani 1 1 d . . . . .
C33 C 0.9563(6) 0.7602(5) 1.3831(4) 0.0449(19) Uani 1 1 d . . . . .
H33 H 0.927244 0.704860 1.409403 0.054 Uiso 1 1 calc R U . . .
C34 C 0.9846(6) 0.8329(5) 1.4166(4) 0.047(2) Uani 1 1 d . . . . .
H34 H 0.972618 0.828122 1.465374 0.056 Uiso 1 1 calc R U . . .
C35 C 1.0313(6) 0.9142(5) 1.3790(4) 0.0449(19) Uani 1 1 d . . . . .
C36 C 1.0485(6) 0.9180(5) 1.3083(4) 0.0440(19) Uani 1 1 d . . . . .
H36 H 1.080923 0.972683 1.282189 0.053 Uiso 1 1 calc R U . . .
C37 C 1.0200(6) 0.8449(5) 1.2746(4) 0.0404(18) Uani 1 1 d . . . . .
H37 H 1.035366 0.849227 1.226072 0.048 Uiso 1 1 calc R U . . .
C38 C 1.0622(7) 0.9938(6) 1.4108(4) 0.051(2) Uani 1 1 d . . . . .
C39 C 0.2245(7) 0.1966(5) 0.9520(3) 0.0430(19) Uani 1 1 d . . . . .
C40 C 0.3508(6) 0.2399(5) 0.9373(4) 0.0416(19) Uani 1 1 d . . . . .
H40 H 0.414649 0.227486 0.900955 0.050 Uiso 1 1 calc R U . . .
C41 C 0.3766(6) 0.3049(5) 0.9814(4) 0.046(2) Uani 1 1 d . . . . .
H41 H 0.460380 0.340207 0.978287 0.055 Uiso 1 1 calc R U . . .
C42 C 0.2700(6) 0.3122(5) 1.0289(4) 0.0406(19) Uani 1 1 d . . . . .
C43 C 0.1625(7) 0.1245(4) 0.9206(3) 0.0371(18) Uani 1 1 d . . . . .
C44 C 0.0334(6) 0.0838(5) 0.9366(4) 0.0424(19) Uani 1 1 d . . . . .
H44 H -0.032519 0.102058 0.970059 0.051 Uiso 1 1 calc R U . . .
C45 C 0.0097(6) 0.0130(5) 0.8987(4) 0.047(2) Uani 1 1 d . . . . .
H45 H -0.075598 -0.020969 0.903423 0.057 Uiso 1 1 calc R U . . .
C46 C 0.1177(6) -0.0042(5) 0.8542(4) 0.0411(19) Uani 1 1 d . . . . .
C47 C 0.1239(6) -0.0699(5) 0.8050(4) 0.0419(19) Uani 1 1 d . . . . .
C48 C 0.0072(6) -0.1249(5) 0.7968(4) 0.044(2) Uani 1 1 d . . . . .
H48 H -0.073662 -0.123188 0.826994 0.053 Uiso 1 1 calc R U . . .
C49 C 0.0068(6) -0.1799(5) 0.7473(4) 0.048(2) Uani 1 1 d . . . . .
H49 H -0.074334 -0.215937 0.743648 0.057 Uiso 1 1 calc R U . . .
C50 C 0.1225(6) -0.1855(5) 0.7009(4) 0.043(2) Uani 1 1 d . . . . .
C51 C 0.2394(6) -0.1322(5) 0.7101(4) 0.046(2) Uani 1 1 d . . . . .
H51 H 0.320801 -0.134947 0.680402 0.055 Uiso 1 1 calc R U . . .
C52 C 0.2410(7) -0.0763(5) 0.7602(4) 0.046(2) Uani 1 1 d . . . . .
H52 H 0.322864 -0.041238 0.764575 0.055 Uiso 1 1 calc R U . . .
C53 C 0.1217(7) -0.2440(5) 0.6460(4) 0.050(2) Uani 1 1 d . . . . .
C54 C 0.0109(8) -0.2982(7) 0.6369(5) 0.086(3) Uani 1 1 d . . . . .
H54 H -0.070369 -0.297707 0.666974 0.103 Uiso 1 1 calc R U . . .
C55 C 0.0114(8) -0.3525(7) 0.5872(5) 0.095(4) Uani 1 1 d . . . . .
H55 H -0.068814 -0.389187 0.583162 0.114 Uiso 1 1 calc R U . . .
C56 C 0.1248(7) -0.3560(5) 0.5422(4) 0.051(2) Uani 1 1 d . . . . .
C57 C 0.2374(8) -0.3059(6) 0.5497(5) 0.076(3) Uani 1 1 d . . . . .
H57 H 0.319468 -0.309505 0.520589 0.092 Uiso 1 1 calc R U . . .
C58 C 0.2347(8) -0.2487(5) 0.5997(5) 0.082(3) Uani 1 1 d . . . . .
H58 H 0.314088 -0.210729 0.602453 0.099 Uiso 1 1 calc R U . . .
C59 C 0.1256(7) -0.4113(6) 0.4857(5) 0.061(2) Uani 1 1 d . . . . .
C60 C 0.2557(6) 0.3670(4) 1.0853(4) 0.043(2) Uani 1 1 d . . . . .
C61 C 0.1454(7) 0.3695(5) 1.1326(4) 0.049(2) Uani 1 1 d . . . . .
H61 H 0.061333 0.335094 1.132144 0.059 Uiso 1 1 calc R U . . .
C62 C 0.1688(6) 0.4273(5) 1.1809(4) 0.047(2) Uani 1 1 d . . . . .
H62 H 0.103166 0.434301 1.217876 0.057 Uiso 1 1 calc R U . . .
C63 C 0.2940(6) 0.4736(5) 1.1711(4) 0.043(2) Uani 1 1 d . . . . .
C64 C 0.3457(7) 0.5416(5) 1.2101(4) 0.0420(19) Uani 1 1 d . . . . .
C65 C 0.2632(7) 0.5755(5) 1.2623(4) 0.060(2) Uani 1 1 d . . . . .
H65 H 0.172667 0.549318 1.273692 0.072 Uiso 1 1 calc R U . . .
C66 C 0.3036(7) 0.6425(5) 1.2973(4) 0.055(2) Uani 1 1 d . . . . .
H66 H 0.242300 0.661088 1.332456 0.066 Uiso 1 1 calc R U . . .
C67 C 0.4340(6) 0.6849(5) 1.2825(4) 0.0406(19) Uani 1 1 d . . . . .
C68 C 0.5187(7) 0.6511(5) 1.2321(4) 0.056(2) Uani 1 1 d . . . . .
H68 H 0.610453 0.676093 1.221901 0.067 Uiso 1 1 calc R U . . .
C69 C 0.4767(7) 0.5844(5) 1.1970(4) 0.052(2) Uani 1 1 d . . . . .
H69 H 0.538482 0.565935 1.161935 0.063 Uiso 1 1 calc R U . . .
C70 C 0.4769(7) 0.7580(5) 1.3209(4) 0.050(2) Uani 1 1 d . . . . .
C71 C 0.3913(7) 0.7901(5) 1.3715(4) 0.056(2) Uani 1 1 d . . . . .
H71 H 0.300185 0.764173 1.381574 0.067 Uiso 1 1 calc R U . . .
C72 C 0.4318(7) 0.8567(5) 1.4071(4) 0.063(2) Uani 1 1 d . . . . .
H72 H 0.371642 0.874159 1.443135 0.075 Uiso 1 1 calc R U . . .
C73 C 0.5632(7) 0.9005(5) 1.3912(4) 0.0461(19) Uani 1 1 d . . . . .
C74 C 0.6474(7) 0.8696(5) 1.3396(4) 0.052(2) Uani 1 1 d . . . . .
H74 H 0.737709 0.896308 1.328440 0.062 Uiso 1 1 calc R U . . .
C75 C 0.6050(7) 0.8027(5) 1.3047(4) 0.046(2) Uani 1 1 d . . . . .
H75 H 0.664148 0.785752 1.268142 0.055 Uiso 1 1 calc R U . . .
C76 C 0.6113(7) 0.9710(5) 1.4284(4) 0.048(2) Uani 1 1 d . . . . .

loop_
_atom_site_aniso_label
_atom_site_aniso_U_11
_atom_site_aniso_U_22
_atom_site_aniso_U_33
_atom_site_aniso_U_23
_atom_site_aniso_U_13
_atom_site_aniso_U_12
S1 0.0462(11) 0.0421(12) 0.0461(13) -0.0013(10) -0.0013(9) 0.0046(9)
S2 0.0416(10) 0.0435(12) 0.0494(14) -0.0032(10) -0.0044(9) 0.0044(9)
S3 0.0492(11) 0.0434(13) 0.0491(14) -0.0039(10) -0.0021(10) 0.0029(9)
S4 0.0352(10) 0.0512(13) 0.0577(14) -0.0058(11) -0.0025(9) 0.0030(9)
S5 0.0361(10) 0.0519(13) 0.0532(14) -0.0028(11) -0.0003(9) 0.0041(9)
S6 0.0362(10) 0.0479(13) 0.0582(14) -0.0019(11) 0.0014(9) 0.0036(9)
N1 0.078(5) 0.069(6) 0.067(6) -0.017(5) 0.009(4) -0.026(4)
N2 0.069(4) 0.050(5) 0.071(6) -0.011(4) 0.008(4) -0.008(4)
N3 0.063(4) 0.106(7) 0.061(6) -0.028(5) 0.001(4) 0.002(4)
N4 0.061(4) 0.074(5) 0.053(5) -0.012(4) -0.005(4) -0.015(4)
C1 0.022(3) 0.056(5) 0.045(5) 0.003(4) -0.005(3) 0.005(3)
C2 0.027(4) 0.052(5) 0.039(5) -0.004(4) -0.002(3) 0.007(3)
C3 0.037(4) 0.027(4) 0.047(5) -0.011(4) -0.009(3) -0.003(3)
C4 0.031(4) 0.035(4) 0.045(5) 0.006(4) -0.002(3) 0.005(3)
C5 0.026(4) 0.061(6) 0.049(5) -0.004(5) -0.004(3) 0.014(4)
C6 0.039(4) 0.040(5) 0.034(5) -0.007(4) -0.008(3) 0.003(3)
C7 0.022(3) 0.046(5) 0.050(5) -0.004(4) -0.004(3) 0.002(3)
C8 0.026(4) 0.039(5) 0.049(5) 0.010(4) 0.001(3) 0.011(3)
C9 0.032(4) 0.043(5) 0.047(5) 0.000(4) -0.008(3) 0.009(3)
C10 0.036(4) 0.048(5) 0.044(5) 0.001(4) -0.004(3) 0.011(4)
C11 0.038(4) 0.039(5) 0.045(5) 0.002(4) -0.005(4) -0.002(3)
C12 0.025(3) 0.045(5) 0.051(6) 0.002(4) -0.006(3) -0.001(3)
C13 0.042(4) 0.052(5) 0.043(5) -0.003(4) -0.013(3) -0.010(4)
C14 0.039(4) 0.037(4) 0.041(5) -0.002(4) -0.010(3) -0.003(3)
C15 0.033(4) 0.047(5) 0.059(6) -0.008(5) -0.004(4) -0.005(3)
C16 0.072(5) 0.057(6) 0.037(5) -0.003(5) -0.002(4) -0.014(4)
C17 0.076(5) 0.051(5) 0.049(6) -0.005(5) 0.001(5) -0.020(4)
C18 0.058(5) 0.058(6) 0.059(7) 0.000(5) -0.001(4) -0.010(4)
C19 0.070(5) 0.058(6) 0.040(5) -0.012(5) 0.012(4) -0.015(4)
C20 0.058(5) 0.046(5) 0.041(5) 0.001(4) 0.005(4) -0.014(4)
C21 0.063(5) 0.065(7) 0.062(7) -0.014(5) 0.002(5) -0.022(5)
C22 0.036(4) 0.029(4) 0.053(6) 0.004(4) -0.007(4) 0.001(3)
C23 0.039(4) 0.034(5) 0.059(6) -0.005(4) -0.006(4) 0.011(3)
C24 0.046(4) 0.051(5) 0.040(5) 0.000(4) 0.003(4) 0.006(4)
C25 0.034(4) 0.052(5) 0.052(6) -0.003(5) -0.006(4) 0.006(4)
C26 0.035(4) 0.044(5) 0.060(6) -0.002(5) 0.002(4) 0.008(3)
C27 0.059(5) 0.058(6) 0.031(5) -0.001(4) 0.000(4) -0.007(4)
C28 0.063(5) 0.064(6) 0.031(5) -0.013(5) -0.003(4) -0.007(4)
C29 0.032(4) 0.055(5) 0.045(5) -0.002(5) -0.006(4) 0.005(4)
C30 0.042(4) 0.046(5) 0.044(5) -0.001(4) -0.004(4) 0.006(4)
C31 0.047(4) 0.045(5) 0.028(5) 0.006(4) -0.003(3) 0.002(4)
C32 0.030(4) 0.053(5) 0.049(6) 0.002(4) -0.006(4) 0.007(3)
C33 0.041(4) 0.045(5) 0.048(6) -0.005(4) -0.004(4) 0.001(4)
C34 0.049(4) 0.048(5) 0.043(5) -0.005(4) -0.002(4) 0.003(4)
C35 0.034(4) 0.053(5) 0.051(6) -0.011(5) -0.017(4) 0.006(4)
C36 0.038(4) 0.037(5) 0.057(6) -0.003(4) -0.001(4) -0.004(3)
C37 0.035(4) 0.054(5) 0.033(5) -0.012(4) -0.002(3) -0.005(4)
C38 0.044(4) 0.053(6) 0.055(6) -0.005(5) 0.001(4) -0.006(4)
C39 0.037(4) 0.048(5) 0.043(5) -0.004(4) -0.002(3) 0.022(4)
C40 0.031(4) 0.050(5) 0.044(5) -0.007(4) -0.002(3) 0.004(3)
C41 0.027(4) 0.053(5) 0.052(5) 0.011(4) 0.006(4) 0.008(3)
C42 0.030(4) 0.044(5) 0.047(5) 0.001(4) -0.005(3) 0.011(3)
C43 0.045(4) 0.039(4) 0.026(4) 0.005(4) -0.002(3) 0.015(3)
C44 0.034(4) 0.052(5) 0.040(5) 0.000(4) -0.003(3) 0.005(4)
C45 0.029(4) 0.050(5) 0.060(6) 0.005(4) -0.005(4) 0.010(3)
C46 0.022(4) 0.044(5) 0.052(5) 0.013(4) 0.003(3) 0.005(3)
C47 0.033(4) 0.043(5) 0.046(5) 0.010(4) -0.002(4) 0.008(3)
C48 0.026(4) 0.045(5) 0.056(6) 0.012(4) 0.006(4) 0.008(3)
C49 0.032(4) 0.045(5) 0.061(6) 0.011(4) -0.003(4) -0.001(3)
C50 0.024(4) 0.052(5) 0.049(5) 0.010(4) -0.006(3) 0.008(3)
C51 0.030(4) 0.064(6) 0.042(5) -0.001(4) 0.000(3) 0.010(4)
C52 0.038(4) 0.047(5) 0.048(5) 0.016(4) -0.005(4) 0.004(4)
C53 0.043(5) 0.051(5) 0.055(6) 0.004(4) -0.007(4) 0.014(4)
C54 0.045(5) 0.155(10) 0.065(7) -0.046(7) 0.012(5) -0.022(6)
C55 0.043(5) 0.161(11) 0.093(8) -0.064(8) 0.013(5) -0.019(6)
C56 0.041(4) 0.063(6) 0.047(6) 0.003(4) -0.007(4) 0.007(4)
C57 0.056(6) 0.070(7) 0.105(9) -0.029(6) 0.031(5) -0.010(5)
C58 0.056(5) 0.062(6) 0.129(9) -0.027(6) 0.042(6) -0.022(5)
C59 0.039(5) 0.081(7) 0.064(7) -0.013(6) -0.003(4) 0.002(4)
C60 0.028(4) 0.037(5) 0.060(6) 0.010(4) -0.003(4) 0.007(3)
C61 0.031(4) 0.042(5) 0.071(6) 0.003(4) 0.012(4) 0.006(3)
C62 0.031(4) 0.042(5) 0.066(6) 0.000(4) 0.005(4) 0.012(3)
C63 0.031(4) 0.039(5) 0.059(6) -0.006(4) 0.001(4) 0.009(3)
C64 0.043(4) 0.036(5) 0.044(5) 0.009(4) 0.001(4) 0.013(4)
C65 0.036(4) 0.054(6) 0.091(7) -0.022(5) 0.017(4) -0.007(4)
C66 0.043(4) 0.044(5) 0.078(7) -0.020(5) 0.019(4) -0.007(4)
C67 0.031(4) 0.053(5) 0.036(5) 0.004(4) -0.003(3) 0.006(3)
C68 0.035(4) 0.086(7) 0.050(6) -0.022(5) -0.001(4) -0.007(4)
C69 0.041(4) 0.073(6) 0.046(5) -0.020(5) 0.000(4) 0.002(4)
C70 0.038(4) 0.052(5) 0.055(6) 0.008(4) -0.001(4) 0.013(4)
C71 0.050(5) 0.079(6) 0.043(5) -0.022(5) -0.004(4) -0.021(4)
C72 0.055(5) 0.081(7) 0.051(6) -0.009(5) 0.006(4) -0.015(5)
C73 0.044(4) 0.052(5) 0.042(5) -0.002(4) -0.012(4) -0.004(4)
C74 0.033(4) 0.056(6) 0.063(6) 0.004(5) -0.001(4) 0.005(4)
C75 0.046(4) 0.043(5) 0.045(5) 0.007(4) -0.006(4) 0.002(4)
C76 0.039(4) 0.055(6) 0.048(6) 0.001(5) -0.004(4) -0.007(4)

loop_
_atom_type_symbol
_atom_type_description
_atom_type_scat_dispersion_real
_atom_type_scat_dispersion_imag
_atom_type_scat_source
C C 0.0033 0.0016
;
International Tables for Crystallography
(Vol. C, Tables 4.2.6.8 and 6.1.1.4)
;
H H 0.0000 0.0000
;
International Tables for Crystallography
(Vol. C, Table 6.1.1.4)
;
N N 0.0061 0.0033
;
International Tables for Crystallography
(Vol. C, Tables 4.2.6.8 and 6.1.1.4)
;
S S 0.1246 0.1234
;
International Tables for Crystallography
(Vol. C, Tables 4.2.6.8 and 6.1.1.4)
;

loop_
_geom_angle_atom_site_label_1
_geom_angle_atom_site_label_2
_geom_angle_atom_site_label_3
_geom_angle
_geom_angle_site_symmetry_1
_geom_angle_site_symmetry_3
_geom_angle_publ_flag
C1 S1 C4 92.1(4) . . ?
C5 S2 C8 91.8(4) . . ?
C22 S3 C25 90.9(4) . . ?
C39 S4 C42 92.0(4) . . ?
C46 S5 C43 92.3(3) . . ?
C63 S6 C60 91.6(3) . . ?
C2 C1 C5 131.4(7) . . ?
C2 C1 S1 110.1(6) . . ?
C5 C1 S1 118.4(5) . . ?
C1 C2 C3 113.5(7) . . ?
C1 C2 H2 123.3 . . ?
C3 C2 H2 123.3 . . ?
C4 C3 C2 113.7(6) . . ?
C4 C3 H3 123.2 . . ?
C2 C3 H3 123.2 . . ?
C3 C4 C22 130.9(6) . . ?
C3 C4 S1 110.6(6) . . ?
C22 C4 S1 118.5(5) . . ?
C6 C5 C1 126.6(7) . . ?
C6 C5 S2 111.1(6) . . ?
C1 C5 S2 122.3(6) . . ?
C5 C6 C7 112.2(7) . . ?
C5 C6 H6 123.9 . . ?
C7 C6 H6 123.9 . . ?
C8 C7 C6 115.7(7) . . ?
C8 C7 H7 122.2 . . ?
C6 C7 H7 122.2 . . ?
C7 C8 C9 128.8(7) . . ?
C7 C8 S2 109.3(6) . . ?
C9 C8 S2 121.8(5) . . ?
C10 C9 C14 117.5(7) . . ?
C10 C9 C8 120.4(7) . . ?
C14 C9 C8 122.0(7) . . ?
C11 C10 C9 122.5(7) . . ?
C11 C10 H10 118.7 . . ?
C9 C10 H10 118.7 . . ?
C10 C11 C12 120.8(7) . . ?
C10 C11 H11 119.6 . . ?
C12 C11 H11 119.6 . . ?
C11 C12 C13 117.3(7) . . ?
C11 C12 C15 122.5(7) . . ?
C13 C12 C15 120.1(7) . . ?
C14 C13 C12 121.1(7) . . ?
C14 C13 H13 119.5 . . ?
C12 C13 H13 119.5 . . ?
C13 C14 C9 120.7(7) . . ?
C13 C14 H14 119.6 . . ?
C9 C14 H14 119.6 . . ?
C20 C15 C16 118.0(7) . . ?
C20 C15 C12 122.5(7) . . ?
C16 C15 C12 119.5(7) . . ?
C17 C16 C15 120.7(7) . . ?
C17 C16 H16 119.6 . . ?
C15 C16 H16 119.6 . . ?
C16 C17 C18 120.1(8) . . ?
C16 C17 H17 119.9 . . ?
C18 C17 H17 119.9 . . ?
C17 C18 C19 120.0(8) . . ?
C17 C18 C21 123.1(8) . . ?
C19 C18 C21 116.9(8) . . ?
C20 C19 C18 118.4(7) . . ?
C20 C19 H19 120.8 . . ?
C18 C19 H19 120.8 . . ?
C15 C20 C19 122.7(7) . . ?
C15 C20 H20 118.7 . . ?
C19 C20 H20 118.7 . . ?
N1 C21 C18 178.0(10) . . ?
C23 C22 C4 126.1(7) . . ?
C23 C22 S3 112.2(6) . . ?
C4 C22 S3 121.8(5) . . ?
C22 C23 C24 112.8(7) . . ?
C22 C23 H23 123.6 . . ?
C24 C23 H23 123.6 . . ?
C25 C24 C23 112.9(7) . . ?
C25 C24 H24 123.6 . . ?
C23 C24 H24 123.6 . . ?
C24 C25 C26 127.0(7) . . ?
C24 C25 S3 111.2(6) . . ?
C26 C25 S3 121.8(6) . . ?
C27 C26 C31 115.6(7) . . ?
C27 C26 C25 121.4(7) . . ?
C31 C26 C25 123.0(7) . . ?
C28 C27 C26 123.1(8) . . ?
C28 C27 H27 118.5 . . ?
C26 C27 H27 118.5 . . ?
C27 C28 C29 120.6(7) . . ?
C27 C28 H28 119.7 . . ?
C29 C28 H28 119.7 . . ?
C30 C29 C28 116.3(7) . . ?
C30 C29 C32 123.1(7) . . ?
C28 C29 C32 120.6(7) . . ?
C29 C30 C31 123.1(7) . . ?
C29 C30 H30 118.5 . . ?
C31 C30 H30 118.5 . . ?
C30 C31 C26 121.4(7) . . ?
C30 C31 H31 119.3 . . ?
C26 C31 H31 119.3 . . ?
C37 C32 C33 117.6(7) . . ?
C37 C32 C29 120.1(7) . . ?
C33 C32 C29 122.3(7) . . ?
C34 C33 C32 122.0(7) . . ?
C34 C33 H33 119.0 . . ?
C32 C33 H33 119.0 . . ?
C33 C34 C35 119.9(7) . . ?
C33 C34 H34 120.1 . . ?
C35 C34 H34 120.1 . . ?
C36 C35 C34 118.2(7) . . ?
C36 C35 C38 118.9(7) . . ?
C34 C35 C38 122.9(7) . . ?
C37 C36 C35 121.9(7) . . ?
C37 C36 H36 119.1 . . ?
C35 C36 H36 119.1 . . ?
C36 C37 C32 120.3(7) . . ?
C36 C37 H37 119.8 . . ?
C32 C37 H37 119.8 . . ?
N2 C38 C35 177.0(9) . . ?
C40 C39 C43 129.8(6) . . ?
C40 C39 S4 111.0(6) . . ?
C43 C39 S4 119.2(5) . . ?
C39 C40 C41 113.0(6) . . ?
C39 C40 H40 123.5 . . ?
C41 C40 H40 123.5 . . ?
C42 C41 C40 113.4(6) . . ?
C42 C41 H41 123.3 . . ?
C40 C41 H41 123.3 . . ?
C41 C42 C60 131.5(7) . . ?
C41 C42 S4 110.6(6) . . ?
C60 C42 S4 117.8(5) . . ?
C44 C43 C39 127.7(6) . . ?
C44 C43 S5 110.3(6) . . ?
C39 C43 S5 121.9(5) . . ?
C43 C44 C45 112.7(6) . . ?
C43 C44 H44 123.7 . . ?
C45 C44 H44 123.7 . . ?
C46 C45 C44 115.1(6) . . ?
C46 C45 H45 122.5 . . ?
C44 C45 H45 122.5 . . ?
C45 C46 C47 128.8(6) . . ?
C45 C46 S5 109.6(6) . . ?
C47 C46 S5 121.5(5) . . ?
C52 C47 C48 116.8(7) . . ?
C52 C47 C46 121.9(7) . . ?
C48 C47 C46 121.2(6) . . ?
C49 C48 C47 121.8(6) . . ?
C49 C48 H48 119.1 . . ?
C47 C48 H48 119.1 . . ?
C48 C49 C50 122.0(7) . . ?
C48 C49 H49 119.0 . . ?
C50 C49 H49 119.0 . . ?
C51 C50 C49 116.1(7) . . ?
C51 C50 C53 121.7(6) . . ?
C49 C50 C53 122.3(7) . . ?
C52 C51 C50 122.4(6) . . ?
C52 C51 H51 118.8 . . ?
C50 C51 H51 118.8 . . ?
C51 C52 C47 120.9(7) . . ?
C51 C52 H52 119.5 . . ?
C47 C52 H52 119.5 . . ?
C54 C53 C58 114.7(8) . . ?
C54 C53 C50 123.0(7) . . ?
C58 C53 C50 122.4(7) . . ?
C55 C54 C53 122.7(8) . . ?
C55 C54 H54 118.6 . . ?
C53 C54 H54 118.6 . . ?
C54 C55 C56 121.4(9) . . ?
C54 C55 H55 119.3 . . ?
C56 C55 H55 119.3 . . ?
C57 C56 C55 118.5(8) . . ?
C57 C56 C59 119.0(7) . . ?
C55 C56 C59 122.5(8) . . ?
C56 C57 C58 119.8(7) . . ?
C56 C57 H57 120.1 . . ?
C58 C57 H57 120.1 . . ?
C57 C58 C53 122.9(8) . . ?
C57 C58 H58 118.6 . . ?
C53 C58 H58 118.6 . . ?
N3 C59 C56 176.8(10) . . ?
C61 C60 C42 128.4(7) . . ?
C61 C60 S6 110.5(6) . . ?
C42 C60 S6 121.1(5) . . ?
C60 C61 C62 113.2(7) . . ?
C60 C61 H61 123.4 . . ?
C62 C61 H61 123.4 . . ?
C63 C62 C61 114.6(6) . . ?
C63 C62 H62 122.7 . . ?
C61 C62 H62 122.7 . . ?
C62 C63 C64 128.0(6) . . ?
C62 C63 S6 110.0(6) . . ?
C64 C63 S6 122.0(5) . . ?
C69 C64 C65 113.5(7) . . ?
C69 C64 C63 124.0(6) . . ?
C65 C64 C63 122.4(6) . . ?
C66 C65 C64 124.5(7) . . ?
C66 C65 H65 117.7 . . ?
C64 C65 H65 117.7 . . ?
C65 C66 C67 120.8(7) . . ?
C65 C66 H66 119.6 . . ?
C67 C66 H66 119.6 . . ?
C68 C67 C66 115.6(7) . . ?
C68 C67 C70 123.9(6) . . ?
C66 C67 C70 120.4(6) . . ?
C69 C68 C67 123.0(7) . . ?
C69 C68 H68 118.5 . . ?
C67 C68 H68 118.5 . . ?
C68 C69 C64 122.5(7) . . ?
C68 C69 H69 118.8 . . ?
C64 C69 H69 118.8 . . ?
C71 C70 C75 116.2(8) . . ?
C71 C70 C67 123.0(7) . . ?
C75 C70 C67 120.6(7) . . ?
C72 C71 C70 122.8(7) . . ?
C72 C71 H71 118.6 . . ?
C70 C71 H71 118.6 . . ?
C71 C72 C73 120.4(7) . . ?
C71 C72 H72 119.8 . . ?
C73 C72 H72 119.8 . . ?
C74 C73 C72 116.6(7) . . ?
C74 C73 C76 121.1(7) . . ?
C72 C73 C76 122.2(7) . . ?
C75 C74 C73 122.0(7) . . ?
C75 C74 H74 119.0 . . ?
C73 C74 H74 119.0 . . ?
C74 C75 C70 121.8(7) . . ?
C74 C75 H75 119.1 . . ?
C70 C75 H75 119.1 . . ?
N4 C76 C73 178.5(9) . . ?

loop_
_geom_bond_atom_site_label_1
_geom_bond_atom_site_label_2
_geom_bond_distance
_geom_bond_site_symmetry_2
_geom_bond_publ_flag
S1 C1 1.722(7) . ?
S1 C4 1.728(7) . ?
S2 C5 1.731(7) . ?
S2 C8 1.749(7) . ?
S3 C22 1.721(7) . ?
S3 C25 1.725(7) . ?
S4 C39 1.717(6) . ?
S4 C42 1.730(7) . ?
S5 C46 1.730(7) . ?
S5 C43 1.733(6) . ?
S6 C63 1.734(7) . ?
S6 C60 1.743(7) . ?
N1 C21 1.125(9) . ?
N2 C38 1.128(9) . ?
N3 C59 1.126(9) . ?
N4 C76 1.150(9) . ?
C1 C2 1.377(8) . ?
C1 C5 1.455(10) . ?
C2 C3 1.390(8) . ?
C2 H2 0.9500 . ?
C3 C4 1.358(8) . ?
C3 H3 0.9500 . ?
C4 C22 1.467(9) . ?
C5 C6 1.368(9) . ?
C6 C7 1.398(9) . ?
C6 H6 0.9500 . ?
C7 C8 1.350(9) . ?
C7 H7 0.9500 . ?
C8 C9 1.457(9) . ?
C9 C10 1.383(9) . ?
C9 C14 1.397(9) . ?
C10 C11 1.366(9) . ?
C10 H10 0.9500 . ?
C11 C12 1.395(9) . ?
C11 H11 0.9500 . ?
C12 C13 1.409(9) . ?
C12 C15 1.502(9) . ?
C13 C14 1.384(9) . ?
C13 H13 0.9500 . ?
C14 H14 0.9500 . ?
C15 C20 1.366(9) . ?
C15 C16 1.396(9) . ?
C16 C17 1.371(9) . ?
C16 H16 0.9500 . ?
C17 C18 1.379(10) . ?
C17 H17 0.9500 . ?
C18 C19 1.393(9) . ?
C18 C21 1.455(11) . ?
C19 C20 1.374(9) . ?
C19 H19 0.9500 . ?
C20 H20 0.9500 . ?
C22 C23 1.342(8) . ?
C23 C24 1.407(9) . ?
C23 H23 0.9500 . ?
C24 C25 1.362(9) . ?
C24 H24 0.9500 . ?
C25 C26 1.477(10) . ?
C26 C27 1.389(9) . ?
C26 C31 1.392(9) . ?
C27 C28 1.361(9) . ?
C27 H27 0.9500 . ?
C28 C29 1.409(9) . ?
C28 H28 0.9500 . ?
C29 C30 1.363(9) . ?
C29 C32 1.489(10) . ?
C30 C31 1.366(9) . ?
C30 H30 0.9500 . ?
C31 H31 0.9500 . ?
C32 C37 1.390(9) . ?
C32 C33 1.398(9) . ?
C33 C34 1.370(9) . ?
C33 H33 0.9500 . ?
C34 C35 1.399(9) . ?
C34 H34 0.9500 . ?
C35 C36 1.379(9) . ?
C35 C38 1.446(10) . ?
C36 C37 1.377(9) . ?
C36 H36 0.9500 . ?
C37 H37 0.9500 . ?
C39 C40 1.364(8) . ?
C39 C43 1.442(9) . ?
C40 C41 1.406(9) . ?
C40 H40 0.9500 . ?
C41 C42 1.357(8) . ?
C41 H41 0.9500 . ?
C42 C60 1.457(9) . ?
C43 C44 1.374(8) . ?
C44 C45 1.391(9) . ?
C44 H44 0.9500 . ?
C45 C46 1.360(8) . ?
C45 H45 0.9500 . ?
C46 C47 1.458(9) . ?
C47 C52 1.396(8) . ?
C47 C48 1.405(9) . ?
C48 C49 1.347(9) . ?
C48 H48 0.9500 . ?
C49 C50 1.403(8) . ?
C49 H49 0.9500 . ?
C50 C51 1.396(9) . ?
C50 C53 1.470(10) . ?
C51 C52 1.367(9) . ?
C51 H51 0.9500 . ?
C52 H52 0.9500 . ?
C53 C54 1.358(10) . ?
C53 C58 1.381(9) . ?
C54 C55 1.342(11) . ?
C54 H54 0.9500 . ?
C55 C56 1.365(9) . ?
C55 H55 0.9500 . ?
C56 C57 1.328(10) . ?
C56 C59 1.462(11) . ?
C57 C58 1.378(10) . ?
C57 H57 0.9500 . ?
C58 H58 0.9500 . ?
C60 C61 1.370(8) . ?
C61 C62 1.383(9) . ?
C61 H61 0.9500 . ?
C62 C63 1.369(8) . ?
C62 H62 0.9500 . ?
C63 C64 1.443(9) . ?
C64 C69 1.397(9) . ?
C64 C65 1.404(9) . ?
C65 C66 1.346(9) . ?
C65 H65 0.9500 . ?
C66 C67 1.393(8) . ?
C66 H66 0.9500 . ?
C67 C68 1.389(9) . ?
C67 C70 1.467(10) . ?
C68 C69 1.349(9) . ?
C68 H68 0.9500 . ?
C69 H69 0.9500 . ?
C70 C71 1.387(9) . ?
C70 C75 1.391(9) . ?
C71 C72 1.348(10) . ?
C71 H71 0.9500 . ?
C72 C73 1.413(9) . ?
C72 H72 0.9500 . ?
C73 C74 1.384(9) . ?
C73 C76 1.437(10) . ?
C74 C75 1.350(9) . ?
C74 H74 0.9500 . ?
C75 H75 0.9500 . ?

loop_
_geom_torsion_atom_site_label_1
_geom_torsion_atom_site_label_2
_geom_torsion_atom_site_label_3
_geom_torsion_atom_site_label_4
_geom_torsion
_geom_torsion_site_symmetry_1
_geom_torsion_site_symmetry_2
_geom_torsion_site_symmetry_3
_geom_torsion_site_symmetry_4
_geom_torsion_publ_flag
C4 S1 C1 C2 1.4(5) . . . . ?
C4 S1 C1 C5 178.3(5) . . . . ?
C5 C1 C2 C3 -177.5(6) . . . . ?
S1 C1 C2 C3 -1.2(6) . . . . ?
C1 C2 C3 C4 0.2(7) . . . . ?
C2 C3 C4 C22 -179.7(6) . . . . ?
C2 C3 C4 S1 0.8(6) . . . . ?
C1 S1 C4 C3 -1.3(5) . . . . ?
C1 S1 C4 C22 179.2(5) . . . . ?
C2 C1 C5 C6 169.5(6) . . . . ?
S1 C1 C5 C6 -6.6(8) . . . . ?
C2 C1 C5 S2 -8.1(9) . . . . ?
S1 C1 C5 S2 175.8(3) . . . . ?
C8 S2 C5 C6 -0.2(5) . . . . ?
C8 S2 C5 C1 177.8(5) . . . . ?
C1 C5 C6 C7 -178.5(5) . . . . ?
S2 C5 C6 C7 -0.7(6) . . . . ?
C5 C6 C7 C8 1.5(8) . . . . ?
C6 C7 C8 C9 175.0(6) . . . . ?
C6 C7 C8 S2 -1.6(6) . . . . ?
C5 S2 C8 C7 1.0(4) . . . . ?
C5 S2 C8 C9 -175.9(5) . . . . ?
C7 C8 C9 C10 -3.1(9) . . . . ?
S2 C8 C9 C10 173.1(5) . . . . ?
C7 C8 C9 C14 179.8(6) . . . . ?
S2 C8 C9 C14 -4.0(8) . . . . ?
C14 C9 C10 C11 1.3(9) . . . . ?
C8 C9 C10 C11 -175.9(6) . . . . ?
C9 C10 C11 C12 0.2(9) . . . . ?
C10 C11 C12 C13 -2.2(9) . . . . ?
C10 C11 C12 C15 177.8(6) . . . . ?
C11 C12 C13 C14 2.6(9) . . . . ?
C15 C12 C13 C14 -177.3(5) . . . . ?
C12 C13 C14 C9 -1.2(9) . . . . ?
C10 C9 C14 C13 -0.8(9) . . . . ?
C8 C9 C14 C13 176.3(5) . . . . ?
C11 C12 C15 C20 -167.2(6) . . . . ?
C13 C12 C15 C20 12.7(9) . . . . ?
C11 C12 C15 C16 11.8(9) . . . . ?
C13 C12 C15 C16 -168.2(6) . . . . ?
C20 C15 C16 C17 -0.4(10) . . . . ?
C12 C15 C16 C17 -179.6(6) . . . . ?
C15 C16 C17 C18 -0.8(11) . . . . ?
C16 C17 C18 C19 0.7(11) . . . . ?
C16 C17 C18 C21 -178.8(7) . . . . ?
C17 C18 C19 C20 0.5(11) . . . . ?
C21 C18 C19 C20 -179.9(7) . . . . ?
C16 C15 C20 C19 1.8(10) . . . . ?
C12 C15 C20 C19 -179.1(6) . . . . ?
C18 C19 C20 C15 -1.8(11) . . . . ?
C3 C4 C22 C23 179.5(6) . . . . ?
S1 C4 C22 C23 -1.1(8) . . . . ?
C3 C4 C22 S3 -0.1(9) . . . . ?
S1 C4 C22 S3 179.3(3) . . . . ?
C25 S3 C22 C23 1.2(5) . . . . ?
C25 S3 C22 C4 -179.2(5) . . . . ?
C4 C22 C23 C24 -179.6(5) . . . . ?
S3 C22 C23 C24 0.0(7) . . . . ?
C22 C23 C24 C25 -1.6(8) . . . . ?
C23 C24 C25 C26 -176.8(6) . . . . ?
C23 C24 C25 S3 2.5(7) . . . . ?
C22 S3 C25 C24 -2.0(5) . . . . ?
C22 S3 C25 C26 177.2(5) . . . . ?
C24 C25 C26 C27 -1.2(10) . . . . ?
S3 C25 C26 C27 179.7(5) . . . . ?
C24 C25 C26 C31 176.6(6) . . . . ?
S3 C25 C26 C31 -2.5(9) . . . . ?
C31 C26 C27 C28 -0.1(10) . . . . ?
C25 C26 C27 C28 177.8(6) . . . . ?
C26 C27 C28 C29 0.1(11) . . . . ?
C27 C28 C29 C30 0.3(10) . . . . ?
C27 C28 C29 C32 178.0(6) . . . . ?
C28 C29 C30 C31 -0.7(9) . . . . ?
C32 C29 C30 C31 -178.4(6) . . . . ?
C29 C30 C31 C26 0.7(10) . . . . ?
C27 C26 C31 C30 -0.3(9) . . . . ?
C25 C26 C31 C30 -178.2(6) . . . . ?
C30 C29 C32 C37 -2.1(9) . . . . ?
C28 C29 C32 C37 -179.7(6) . . . . ?
C30 C29 C32 C33 178.1(6) . . . . ?
C28 C29 C32 C33 0.5(9) . . . . ?
C37 C32 C33 C34 3.9(9) . . . . ?
C29 C32 C33 C34 -176.2(6) . . . . ?
C32 C33 C34 C35 -1.8(10) . . . . ?
C33 C34 C35 C36 -0.5(9) . . . . ?
C33 C34 C35 C38 179.5(6) . . . . ?
C34 C35 C36 C37 0.5(9) . . . . ?
C38 C35 C36 C37 -179.5(6) . . . . ?
C35 C36 C37 C32 1.7(9) . . . . ?
C33 C32 C37 C36 -3.9(9) . . . . ?
C29 C32 C37 C36 176.3(5) . . . . ?
C42 S4 C39 C40 -1.3(5) . . . . ?
C42 S4 C39 C43 178.0(5) . . . . ?
C43 C39 C40 C41 -177.7(7) . . . . ?
S4 C39 C40 C41 1.5(7) . . . . ?
C39 C40 C41 C42 -0.9(9) . . . . ?
C40 C41 C42 C60 176.9(7) . . . . ?
C40 C41 C42 S4 -0.1(7) . . . . ?
C39 S4 C42 C41 0.8(5) . . . . ?
C39 S4 C42 C60 -176.7(5) . . . . ?
C40 C39 C43 C44 -178.9(7) . . . . ?
S4 C39 C43 C44 1.9(10) . . . . ?
C40 C39 C43 S5 6.0(10) . . . . ?
S4 C39 C43 S5 -173.1(3) . . . . ?
C46 S5 C43 C44 0.7(5) . . . . ?
C46 S5 C43 C39 176.5(6) . . . . ?
C39 C43 C44 C45 -176.7(6) . . . . ?
S5 C43 C44 C45 -1.2(7) . . . . ?
C43 C44 C45 C46 1.2(9) . . . . ?
C44 C45 C46 C47 -176.7(6) . . . . ?
C44 C45 C46 S5 -0.6(8) . . . . ?
C43 S5 C46 C45 -0.1(5) . . . . ?
C43 S5 C46 C47 176.3(5) . . . . ?
C45 C46 C47 C52 176.8(6) . . . . ?
S5 C46 C47 C52 1.1(9) . . . . ?
C45 C46 C47 C48 2.1(11) . . . . ?
S5 C46 C47 C48 -173.6(5) . . . . ?
C52 C47 C48 C49 -1.2(10) . . . . ?
C46 C47 C48 C49 173.7(6) . . . . ?
C47 C48 C49 C50 -0.1(11) . . . . ?
C48 C49 C50 C51 1.4(10) . . . . ?
C48 C49 C50 C53 -178.8(7) . . . . ?
C49 C50 C51 C52 -1.3(10) . . . . ?
C53 C50 C51 C52 178.9(6) . . . . ?
C50 C51 C52 C47 0.0(10) . . . . ?
C48 C47 C52 C51 1.3(9) . . . . ?
C46 C47 C52 C51 -173.6(6) . . . . ?
C51 C50 C53 C54 178.3(8) . . . . ?
C49 C50 C53 C54 -1.5(11) . . . . ?
C51 C50 C53 C58 -1.1(11) . . . . ?
C49 C50 C53 C58 179.1(7) . . . . ?
C58 C53 C54 C55 0.4(14) . . . . ?
C50 C53 C54 C55 -179.1(9) . . . . ?
C53 C54 C55 C56 -0.2(17) . . . . ?
C54 C55 C56 C57 1.7(15) . . . . ?
C54 C55 C56 C59 -177.2(9) . . . . ?
C55 C56 C57 C58 -3.3(14) . . . . ?
C59 C56 C57 C58 175.6(8) . . . . ?
C56 C57 C58 C53 3.7(15) . . . . ?
C54 C53 C58 C57 -2.1(13) . . . . ?
C50 C53 C58 C57 177.4(8) . . . . ?
C41 C42 C60 C61 -178.5(7) . . . . ?
S4 C42 C60 C61 -1.6(10) . . . . ?
C41 C42 C60 S6 -0.1(10) . . . . ?
S4 C42 C60 S6 176.7(3) . . . . ?
C63 S6 C60 C61 -1.0(5) . . . . ?
C63 S6 C60 C42 -179.6(6) . . . . ?
C42 C60 C61 C62 177.9(6) . . . . ?
S6 C60 C61 C62 -0.6(7) . . . . ?
C60 C61 C62 C63 2.5(9) . . . . ?
C61 C62 C63 C64 176.6(7) . . . . ?
C61 C62 C63 S6 -3.2(8) . . . . ?
C60 S6 C63 C62 2.4(5) . . . . ?
C60 S6 C63 C64 -177.4(6) . . . . ?
C62 C63 C64 C69 179.0(7) . . . . ?
S6 C63 C64 C69 -1.2(10) . . . . ?
C62 C63 C64 C65 -5.7(11) . . . . ?
S6 C63 C64 C65 174.1(5) . . . . ?
C69 C64 C65 C66 -0.2(11) . . . . ?
C63 C64 C65 C66 -175.9(7) . . . . ?
C64 C65 C66 C67 1.0(13) . . . . ?
C65 C66 C67 C68 -2.3(11) . . . . ?
C65 C66 C67 C70 179.9(7) . . . . ?
C66 C67 C68 C69 2.9(11) . . . . ?
C70 C67 C68 C69 -179.3(7) . . . . ?
C67 C68 C69 C64 -2.3(12) . . . . ?
C65 C64 C69 C68 0.8(11) . . . . ?
C63 C64 C69 C68 176.4(7) . . . . ?
C68 C67 C70 C71 -179.3(7) . . . . ?
C66 C67 C70 C71 -1.7(11) . . . . ?
C68 C67 C70 C75 4.6(11) . . . . ?
C66 C67 C70 C75 -177.7(6) . . . . ?
C75 C70 C71 C72 -4.5(11) . . . . ?
C67 C70 C71 C72 179.3(7) . . . . ?
C70 C71 C72 C73 3.5(12) . . . . ?
C71 C72 C73 C74 -2.0(11) . . . . ?
C71 C72 C73 C76 -179.2(7) . . . . ?
C72 C73 C74 C75 1.9(11) . . . . ?
C76 C73 C74 C75 179.1(7) . . . . ?
C73 C74 C75 C70 -3.2(11) . . . . ?
C71 C70 C75 C74 4.3(10) . . . . ?
C67 C70 C75 C74 -179.4(6) . . . . ?
